data_4034859
loop_
_publ_author_name
'G\/lodek, Marta'
'Makal, Anna'
'Pla\.zuk, Damian'

_publ_section_title
;
 Functionalization of the &quot;Bay Region&quot; of Perylene in Reaction
 with 1-Arylalk-2-yn-1-ones Catalyzed by Trifluoromethanesulfonic Acid:
 One-Step Approach to 1-Acyl-2-alkylbenzo[ ghi]perylenes.
;
_journal_issue 22
_journal_name_full 'The Journal of organic chemistry'
_journal_page_first 14165
_journal_page_last 14174
_journal_paper_doi 10.1021/acs.joc.8b02280
_journal_volume 83
_journal_year 2018
_chemical_formula_moiety 'C31 H20 O'
_chemical_formula_sum 'C31 H20 O'
_chemical_formula_weight 408.47
_space_group_crystal_system monoclinic
_space_group_IT_number 14
_space_group_name_Hall '-P 2yn'
_space_group_name_H-M_alt 'P 1 21/n 1'
_atom_sites_solution_hydrogens geom
_atom_sites_solution_primary iterative
_audit_creation_date 2017-12-06
_audit_creation_method
;
Olex2 1.2
(compiled Aug 10 2017 17:44:14 for OlexSys, GUI svn.r5381)
;
_cell_angle_alpha 90
_cell_angle_beta 109.497(3)
_cell_angle_gamma 90
_cell_formula_units_Z 4
_cell_length_a 10.0272(2)
_cell_length_b 15.6481(4)
_cell_length_c 13.5191(4)
_cell_measurement_reflns_used 13269
_cell_measurement_temperature 120.00(10)
_cell_measurement_theta_max 36.5190
_cell_measurement_theta_min 2.1640
_cell_volume 1999.60(10)
_computing_cell_refinement 'CrysAlisPro 1.171.38.43c (Rigaku OD, 2015)'
_computing_data_collection 'CrysAlisPro 1.171.38.43c (Rigaku OD, 2015)'
_computing_data_reduction 'CrysAlisPro 1.171.38.43c (Rigaku OD, 2015)'
_computing_molecular_graphics 'Olex2 (Dolomanov et al., 2009)'
_computing_publication_material 'Olex2 (Dolomanov et al., 2009)'
_computing_structure_refinement 'ShelXL (Sheldrick, 2015)'
_computing_structure_solution
;
Superflip (Palatinus & Chapuis, 2007;Palatinus & van der Lee, 2008;
Palatinus et al., 2012)
;
_diffrn_ambient_environment air
_diffrn_ambient_temperature 120.00(10)
_diffrn_detector 'CCD plate'
_diffrn_detector_area_resol_mean 8.0013
_diffrn_detector_type Eos
_diffrn_measured_fraction_theta_full 1.000
_diffrn_measured_fraction_theta_max 1.000
_diffrn_measurement_details
'List of Runs (angles in degrees, time in seconds): # Type Start End Width t~exp~ \w \q \k \f Frames -------------------------------------------------------------------------- 1 \w -92.00 -21.00 1.00 9.00 -- 0.71 160.00 60.00 71 2 \w -77.00 43.00 1.00 9.00 -- 0.71 -57.00 90.00 120 3 \w -41.00 78.00 1.00 9.00 -- 0.71 57.00-120.00 119 4 \w -95.00 -49.00 1.00 9.00 -- -1.03-160.00 60.00 46 5 \w -95.00 -49.00 1.00 9.00 -- -1.03-160.00 30.00 46 6 \w -4.00 32.00 1.00 20.00 -- 48.84 90.00 93.72 36 7 \w 73.00 132.00 1.00 20.00 -- 48.84 125.00 120.00 59 8 \w -30.00 90.00 1.00 20.00 -- 48.84 -61.00 60.00 120 9 \w 73.00 132.00 1.00 20.00 -- 48.84 125.00 90.00 59 10 \w 73.00 132.00 1.00 20.00 -- 48.84 125.00 150.00 59 11 \w -42.00 140.00 1.00 20.00 -- 48.84 -15.00 30.00 182 12 \w 2.00 120.00 1.00 20.00 -- 48.84-125.00 -90.00 118 13 \w -29.00 4.00 1.00 20.00 -- -49.15 -91.00 135.71 33 14 \w -132.00 -73.00 1.00 20.00 -- -49.15-125.00 60.00 59 15 \w -120.00 -2.00 1.00 20.00 -- -49.15 125.00-120.00 118 16 \w -128.00 -8.00 1.00 20.00 -- -49.15 -61.00 -90.00 120 17 \w -132.00 -73.00 1.00 20.00 -- -49.15-125.00 120.00 59 18 \w -94.00 -49.00 1.00 9.00 -- 0.71-160.00-180.00 45 19 \w -41.00 78.00 1.00 9.00 -- 0.71 57.00 150.00 119 20 \w -20.00 56.00 1.00 9.00 -- -1.03 -99.00 120.00 76'
_diffrn_measurement_device 'four-circle diffractometer'
_diffrn_measurement_device_type 'SuperNova, Single source at offset, Eos'
_diffrn_measurement_method '\w scans'
_diffrn_orient_matrix_type 'CrysAlisPro convention (1999,Acta A55,543-557)'
_diffrn_orient_matrix_UB_11 -0.0258901000
_diffrn_orient_matrix_UB_12 0.0274405000
_diffrn_orient_matrix_UB_13 -0.0440051000
_diffrn_orient_matrix_UB_21 0.0058653000
_diffrn_orient_matrix_UB_22 -0.0336372000
_diffrn_orient_matrix_UB_23 -0.0334852000
_diffrn_orient_matrix_UB_31 -0.0701858000
_diffrn_orient_matrix_UB_32 -0.0129704000
_diffrn_orient_matrix_UB_33 -0.0063530000
_diffrn_radiation_monochromator mirror
_diffrn_radiation_probe x-ray
_diffrn_radiation_type MoK\a
_diffrn_radiation_wavelength 0.710
_diffrn_reflns_av_R_equivalents 0.0335
_diffrn_reflns_av_unetI/netI 0.0245
_diffrn_reflns_Laue_measured_fraction_full 1.000
_diffrn_reflns_Laue_measured_fraction_max 1.000
_diffrn_reflns_limit_h_max 13
_diffrn_reflns_limit_h_min -14
_diffrn_reflns_limit_k_max 20
_diffrn_reflns_limit_k_min -22
_diffrn_reflns_limit_l_max 19
_diffrn_reflns_limit_l_min -19
_diffrn_reflns_number 37225
_diffrn_reflns_point_group_measured_fraction_full 1.000
_diffrn_reflns_point_group_measured_fraction_max 1.000
_diffrn_reflns_theta_full 25.214
_diffrn_reflns_theta_max 29.998
_diffrn_reflns_theta_min 2.059
_diffrn_source 'micro-focus sealed X-ray tube'
_diffrn_source_type 'SuperNova (Mo) X-ray Source'
_exptl_absorpt_coefficient_mu 0.080
_exptl_absorpt_correction_T_max 1.000
_exptl_absorpt_correction_T_min 0.480
_exptl_absorpt_correction_type gaussian
_exptl_absorpt_process_details
'CrysAlisPro 1.171.38.43c (Rigaku Oxford Diffraction, 2015) Numerical absorption correction based on gaussian integration over a multifaceted crystal model Empirical absorption correction using spherical harmonics, implemented in SCALE3 ABSPACK scaling algorithm.'
_exptl_crystal_colour 'clear light yellow'
_exptl_crystal_colour_lustre clear
_exptl_crystal_colour_modifier light
_exptl_crystal_colour_primary yellow
_exptl_crystal_density_diffrn 1.357
_exptl_crystal_description prism
_exptl_crystal_F_000 856
_exptl_crystal_size_max 0.271
_exptl_crystal_size_mid 0.166
_exptl_crystal_size_min 0.115
_refine_diff_density_max 0.376
_refine_diff_density_min -0.212
_refine_diff_density_rms 0.050
_refine_ls_extinction_method none
_refine_ls_goodness_of_fit_ref 1.039
_refine_ls_hydrogen_treatment constr
_refine_ls_matrix_type full
_refine_ls_number_parameters 291
_refine_ls_number_reflns 5830
_refine_ls_number_restraints 0
_refine_ls_restrained_S_all 1.039
_refine_ls_R_factor_all 0.0592
_refine_ls_R_factor_gt 0.0491
_refine_ls_shift/su_max 0.010
_refine_ls_shift/su_mean 0.000
_refine_ls_structure_factor_coef Fsqd
_refine_ls_weighting_details
;
 w=1/[\s^2^(Fo^2^)+(0.0775P)^2^+0.4607P]
 where P=(Fo^2^+2Fc^2^)/3
;
_refine_ls_weighting_scheme calc
_refine_ls_wR_factor_gt 0.1352
_refine_ls_wR_factor_ref 0.1435
_reflns_Friedel_coverage 0.000
_reflns_number_gt 4825
_reflns_number_total 5830
_reflns_threshold_expression 'I > 2\s(I)'
_cod_data_source_file jo8b02280_si_002.cif
_cod_data_source_block mgk40129_1
_cod_original_cell_volume 1999.60(9)
_cod_database_code 4034859
_shelxl_version_number 2013-2
_chemical_oxdiff_formula 'C31 H20 O'
_chemical_oxdiff_usercomment '295K, colourless needle'
_shelx_space_group_comment
;
The symmetry employed for this shelxl refinement is uniquely defined
by the following loop, which should always be used as a source of
symmetry information in preference to the above space-group names.
They are only intended as comments.
;
_reflns_odcompleteness_completeness 99.98
_reflns_odcompleteness_iscentric 1
_reflns_odcompleteness_theta 36.23
_olex2_refinement_description
;
1. Fixed Uiso
 At 1.2 times of:
  All C(H) groups
 At 1.5 times of:
  All C(H,H,H) groups
2.a Aromatic/amide H refined with riding coordinates:
 C2(H2), C3(H3), C5(H5), C6(H6), C7(H7), C10(H10), C11(H11), C12(H12),
 C14(H14), C15(H15), C26(H26), C27(H27), C29(H29), C30(H30)
2.b Idealised Me refined as rotating group:
 C24(H24A,H24B,H24C), C31(H31A,H31B,H31C)
;
_olex2_submission_special_instructions 'No special instructions were received'
_oxdiff_exptl_absorpt_empirical_details
'Empirical correction (ABSPACK) includes: - Absorption correction using spherical harmonics - Frame scaling'
_oxdiff_exptl_absorpt_empirical_full_max 1.329
_oxdiff_exptl_absorpt_empirical_full_min 0.852

loop_
_space_group_symop_operation_xyz
'x, y, z'
'-x+1/2, y+1/2, -z+1/2'
'-x, -y, -z'
'x-1/2, -y-1/2, z-1/2'

loop_
_atom_site_label
_atom_site_type_symbol
_atom_site_fract_x
_atom_site_fract_y
_atom_site_fract_z
_atom_site_U_iso_or_equiv
_atom_site_adp_type
_atom_site_occupancy
_atom_site_site_symmetry_order
_atom_site_calc_flag
_atom_site_refinement_flags_posn
C1 C 0.22868(11) 0.67753(7) 0.42255(9) 0.0184(2) Uani 1 1 d .
C2 C 0.26051(12) 0.73088(7) 0.34675(9) 0.0224(2) Uani 1 1 d .
H2 H 0.2325 0.7892 0.3406 0.027 Uiso 1 1 calc R
C3 C 0.32984(12) 0.69956(7) 0.28380(9) 0.0227(2) Uani 1 1 d .
H3 H 0.3503 0.7366 0.2350 0.027 Uiso 1 1 calc R
C4 C 0.37286(11) 0.61195(7) 0.28928(9) 0.0206(2) Uani 1 1 d .
C5 C 0.44605(12) 0.57911(8) 0.22506(9) 0.0258(2) Uani 1 1 d .
H5 H 0.4663 0.6153 0.1755 0.031 Uiso 1 1 calc R
C6 C 0.48857(13) 0.49490(9) 0.23354(10) 0.0271(3) Uani 1 1 d .
H6 H 0.5402 0.4738 0.1912 0.033 Uiso 1 1 calc R
C7 C 0.45617(11) 0.44059(8) 0.30390(9) 0.0229(2) Uani 1 1 d .
H7 H 0.4863 0.3827 0.3088 0.027 Uiso 1 1 calc R
C8 C 0.38028(11) 0.46922(7) 0.36752(8) 0.0182(2) Uani 1 1 d .
C9 C 0.33949(10) 0.41236(7) 0.43862(8) 0.0181(2) Uani 1 1 d .
C10 C 0.36687(12) 0.32468(7) 0.44299(10) 0.0240(2) Uani 1 1 d .
H10 H 0.4130 0.3008 0.3984 0.029 Uiso 1 1 calc R
C11 C 0.32790(13) 0.27154(8) 0.51130(10) 0.0277(3) Uani 1 1 d .
H11 H 0.3479 0.2121 0.5127 0.033 Uiso 1 1 calc R
C12 C 0.26064(12) 0.30417(8) 0.57695(10) 0.0253(2) Uani 1 1 d .
H12 H 0.2350 0.2673 0.6235 0.030 Uiso 1 1 calc R
C13 C 0.22988(11) 0.39195(7) 0.57521(9) 0.0206(2) Uani 1 1 d .
C14 C 0.16009(12) 0.42777(8) 0.64189(9) 0.0237(2) Uani 1 1 d .
H14 H 0.1340 0.3916 0.6888 0.028 Uiso 1 1 calc R
C15 C 0.13028(12) 0.51243(8) 0.63955(9) 0.0233(2) Uani 1 1 d .
H15 H 0.0849 0.5345 0.6856 0.028 Uiso 1 1 calc R
C16 C 0.16577(11) 0.56940(7) 0.56905(8) 0.0183(2) Uani 1 1 d .
C17 C 0.23369(10) 0.53596(7) 0.50135(8) 0.0162(2) Uani 1 1 d .
C18 C 0.26683(10) 0.59008(7) 0.42814(8) 0.0163(2) Uani 1 1 d .
C19 C 0.33985(10) 0.55673(7) 0.36162(8) 0.0173(2) Uani 1 1 d .
C20 C 0.26830(10) 0.44660(7) 0.50485(8) 0.0170(2) Uani 1 1 d .
C21 C 0.12311(12) 0.80399(7) 0.48665(10) 0.0225(2) Uani 1 1 d .
C22 C 0.16276(11) 0.71018(7) 0.49291(9) 0.0199(2) Uani 1 1 d .
C23 C 0.13330(11) 0.65847(7) 0.56614(9) 0.0204(2) Uani 1 1 d .
C24 C 0.06816(14) 0.69448(8) 0.64290(10) 0.0285(3) Uani 1 1 d .
H24A H -0.0290 0.6734 0.6255 0.043 Uiso 1 1 calc GR
H24B H 0.0672 0.7570 0.6389 0.043 Uiso 1 1 calc GR
H24C H 0.1239 0.6765 0.7142 0.043 Uiso 1 1 calc GR
C25 C 0.23548(11) 0.86764(7) 0.53691(9) 0.0188(2) Uani 1 1 d .
C26 C 0.37608(12) 0.84348(8) 0.58684(10) 0.0245(2) Uani 1 1 d .
H26 H 0.4006 0.7846 0.5938 0.029 Uiso 1 1 calc R
C27 C 0.48027(12) 0.90493(8) 0.62632(10) 0.0249(2) Uani 1 1 d .
H27 H 0.5756 0.8876 0.6598 0.030 Uiso 1 1 calc R
C28 C 0.44686(11) 0.99182(7) 0.61752(8) 0.0202(2) Uani 1 1 d .
C29 C 0.30541(12) 1.01534(7) 0.57106(9) 0.0215(2) Uani 1 1 d .
H29 H 0.2802 1.0741 0.5669 0.026 Uiso 1 1 calc R
C30 C 0.20102(11) 0.95419(7) 0.53089(9) 0.0206(2) Uani 1 1 d .
H30 H 0.1054 0.9715 0.4991 0.025 Uiso 1 1 calc R
C31 C 0.56130(13) 1.05805(8) 0.65718(10) 0.0269(3) Uani 1 1 d .
H31A H 0.5220 1.1148 0.6341 0.040 Uiso 1 1 calc GR
H31B H 0.6378 1.0461 0.6292 0.040 Uiso 1 1 calc GR
H31C H 0.5985 1.0563 0.7340 0.040 Uiso 1 1 calc GR
O1 O 0.00166(9) 0.82640(6) 0.44013(9) 0.0388(3) Uani 1 1 d .

loop_
_atom_site_aniso_label
_atom_site_aniso_U_11
_atom_site_aniso_U_22
_atom_site_aniso_U_33
_atom_site_aniso_U_23
_atom_site_aniso_U_13
_atom_site_aniso_U_12
C1 0.0162(4) 0.0156(5) 0.0223(5) 0.0002(4) 0.0051(4) -0.0022(3)
C2 0.0220(5) 0.0163(5) 0.0272(6) 0.0036(4) 0.0061(4) -0.0029(4)
C3 0.0226(5) 0.0209(5) 0.0236(5) 0.0041(4) 0.0067(4) -0.0055(4)
C4 0.0178(5) 0.0234(5) 0.0196(5) -0.0002(4) 0.0048(4) -0.0053(4)
C5 0.0242(5) 0.0326(6) 0.0229(5) -0.0010(5) 0.0106(4) -0.0067(4)
C6 0.0228(5) 0.0360(7) 0.0248(6) -0.0069(5) 0.0109(4) -0.0030(5)
C7 0.0186(5) 0.0245(6) 0.0244(5) -0.0059(4) 0.0057(4) 0.0005(4)
C8 0.0146(4) 0.0194(5) 0.0188(5) -0.0026(4) 0.0030(4) -0.0012(4)
C9 0.0142(4) 0.0160(5) 0.0209(5) -0.0010(4) 0.0016(4) -0.0003(3)
C10 0.0206(5) 0.0192(5) 0.0291(6) -0.0025(4) 0.0043(4) 0.0024(4)
C11 0.0269(6) 0.0146(5) 0.0361(7) 0.0021(5) 0.0034(5) 0.0020(4)
C12 0.0247(5) 0.0189(5) 0.0278(6) 0.0058(4) 0.0029(4) -0.0023(4)
C13 0.0186(5) 0.0189(5) 0.0213(5) 0.0035(4) 0.0024(4) -0.0019(4)
C14 0.0238(5) 0.0256(6) 0.0218(5) 0.0066(4) 0.0079(4) -0.0018(4)
C15 0.0233(5) 0.0277(6) 0.0197(5) 0.0015(4) 0.0085(4) -0.0003(4)
C16 0.0174(5) 0.0184(5) 0.0186(5) -0.0006(4) 0.0055(4) -0.0009(4)
C17 0.0139(4) 0.0162(5) 0.0166(5) -0.0004(4) 0.0026(3) -0.0008(3)
C18 0.0140(4) 0.0155(5) 0.0176(5) -0.0004(4) 0.0030(3) -0.0017(3)
C19 0.0144(4) 0.0190(5) 0.0171(5) -0.0015(4) 0.0033(4) -0.0026(4)
C20 0.0145(4) 0.0157(5) 0.0179(5) 0.0008(4) 0.0016(4) -0.0012(3)
C21 0.0190(5) 0.0167(5) 0.0318(6) -0.0017(4) 0.0083(4) -0.0002(4)
C22 0.0173(5) 0.0154(5) 0.0257(5) -0.0018(4) 0.0053(4) -0.0007(4)
C23 0.0192(5) 0.0190(5) 0.0229(5) -0.0040(4) 0.0068(4) -0.0003(4)
C24 0.0327(6) 0.0262(6) 0.0305(6) -0.0049(5) 0.0156(5) 0.0028(5)
C25 0.0168(5) 0.0162(5) 0.0239(5) -0.0017(4) 0.0075(4) 0.0007(4)
C26 0.0199(5) 0.0177(5) 0.0330(6) -0.0030(4) 0.0049(4) 0.0038(4)
C27 0.0183(5) 0.0227(6) 0.0301(6) -0.0027(4) 0.0034(4) 0.0024(4)
C28 0.0220(5) 0.0206(5) 0.0175(5) -0.0021(4) 0.0059(4) -0.0031(4)
C29 0.0243(5) 0.0145(5) 0.0252(5) 0.0002(4) 0.0074(4) 0.0006(4)
C30 0.0183(5) 0.0170(5) 0.0262(5) 0.0007(4) 0.0067(4) 0.0024(4)
C31 0.0254(6) 0.0254(6) 0.0271(6) -0.0040(5) 0.0052(4) -0.0069(4)
O1 0.0185(4) 0.0215(5) 0.0675(7) 0.0015(4) 0.0024(4) -0.0004(3)

loop_
_atom_type_symbol
_atom_type_description
_atom_type_scat_dispersion_real
_atom_type_scat_dispersion_imag
_atom_type_scat_source
C C 0.0033 0.0016 'International Tables Vol C Tables 4.2.6.8 and 6.1.1.4'
H H 0.0000 0.0000 'International Tables Vol C Tables 4.2.6.8 and 6.1.1.4'
O O 0.0106 0.0060 'International Tables Vol C Tables 4.2.6.8 and 6.1.1.4'

loop_
_exptl_crystal_face_index_h
_exptl_crystal_face_index_k
_exptl_crystal_face_index_l
_exptl_crystal_face_perp_dist
0 -1 -1 0.0624
0 1 1 0.0624
0 -4 5 0.0575
0 4 -5 0.0575
-4 -5 5 0.0968
5 3 -5 0.0891
-4 -3 5 0.1027
-5 -2 0 0.1443
5 -3 -5 0.0951
2 -5 -4 0.0809
-5 2 4 0.1121
-3 5 5 0.0964
-3 5 0 0.1117
3 5 -2 0.1023
-3 -5 2 0.1051
0 -5 1 0.0925
2 -5 -3 0.0791

loop_
_geom_angle_atom_site_label_1
_geom_angle_atom_site_label_2
_geom_angle_atom_site_label_3
_geom_angle
C18 C1 C2 118.61(10)
C18 C1 C22 119.28(10)
C22 C1 C2 122.10(10)
C1 C2 H2 119.4
C3 C2 C1 121.28(10)
C3 C2 H2 119.4
C2 C3 H3 119.3
C2 C3 C4 121.45(10)
C4 C3 H3 119.3
C5 C4 C3 121.85(11)
C5 C4 C19 119.37(11)
C19 C4 C3 118.78(10)
C4 C5 H5 119.7
C6 C5 C4 120.55(11)
C6 C5 H5 119.7
C5 C6 H6 119.9
C5 C6 C7 120.28(11)
C7 C6 H6 119.9
C6 C7 H7 119.2
C6 C7 C8 121.56(11)
C8 C7 H7 119.2
C7 C8 C9 122.50(10)
C7 C8 C19 118.50(10)
C19 C8 C9 118.99(9)
C10 C9 C8 122.04(10)
C10 C9 C20 118.43(10)
C20 C9 C8 119.53(9)
C9 C10 H10 119.3
C11 C10 C9 121.34(11)
C11 C10 H10 119.3
C10 C11 H11 119.6
C12 C11 C10 120.76(11)
C12 C11 H11 119.6
C11 C12 H12 119.9
C11 C12 C13 120.16(11)
C13 C12 H12 119.9
C12 C13 C14 121.60(11)
C12 C13 C20 119.40(11)
C20 C13 C14 119.00(10)
C13 C14 H14 119.3
C15 C14 C13 121.30(10)
C15 C14 H14 119.3
C14 C15 H15 119.3
C14 C15 C16 121.41(11)
C16 C15 H15 119.3
C17 C16 C15 118.76(10)
C17 C16 C23 119.92(10)
C23 C16 C15 121.32(10)
C16 C17 C18 120.36(10)
C16 C17 C20 120.18(10)
C18 C17 C20 119.45(9)
C1 C18 C17 119.37(10)
C1 C18 C19 120.23(10)
C17 C18 C19 120.40(9)
C4 C19 C18 119.61(10)
C8 C19 C4 119.69(10)
C8 C19 C18 120.70(9)
C9 C20 C13 119.90(10)
C9 C20 C17 120.78(9)
C13 C20 C17 119.33(10)
C25 C21 C22 118.58(9)
O1 C21 C22 120.33(10)
O1 C21 C25 121.08(10)
C1 C22 C21 118.85(10)
C23 C22 C1 121.73(10)
C23 C22 C21 119.42(10)
C16 C23 C24 119.52(10)
C22 C23 C16 119.25(10)
C22 C23 C24 121.23(10)
C23 C24 H24A 109.5
C23 C24 H24B 109.5
C23 C24 H24C 109.5
H24A C24 H24B 109.5
H24A C24 H24C 109.5
H24B C24 H24C 109.5
C26 C25 C21 121.88(10)
C30 C25 C21 119.27(9)
C30 C25 C26 118.81(10)
C25 C26 H26 119.8
C27 C26 C25 120.46(11)
C27 C26 H26 119.8
C26 C27 H27 119.6
C26 C27 C28 120.88(10)
C28 C27 H27 119.6
C27 C28 C31 120.49(10)
C29 C28 C27 118.31(10)
C29 C28 C31 121.21(10)
C28 C29 H29 119.5
C30 C29 C28 120.98(10)
C30 C29 H29 119.5
C25 C30 H30 119.8
C29 C30 C25 120.49(10)
C29 C30 H30 119.8
C28 C31 H31A 109.5
C28 C31 H31B 109.5
C28 C31 H31C 109.5
H31A C31 H31B 109.5
H31A C31 H31C 109.5
H31B C31 H31C 109.5

loop_
_geom_bond_atom_site_label_1
_geom_bond_atom_site_label_2
_geom_bond_distance
C1 C2 1.4379(15)
C1 C18 1.4161(14)
C1 C22 1.4221(15)
C2 H2 0.9500
C2 C3 1.3573(17)
C3 H3 0.9500
C3 C4 1.4317(16)
C4 C5 1.4077(16)
C4 C19 1.4243(15)
C5 H5 0.9500
C5 C6 1.3779(19)
C6 H6 0.9500
C6 C7 1.3924(17)
C7 H7 0.9500
C7 C8 1.3988(15)
C8 C9 1.4646(15)
C8 C19 1.4228(15)
C9 C10 1.3966(15)
C9 C20 1.4231(15)
C10 H10 0.9500
C10 C11 1.3922(18)
C11 H11 0.9500
C11 C12 1.3795(18)
C12 H12 0.9500
C12 C13 1.4063(16)
C13 C14 1.4274(16)
C13 C20 1.4244(15)
C14 H14 0.9500
C14 C15 1.3563(17)
C15 H15 0.9500
C15 C16 1.4340(15)
C16 C17 1.4112(14)
C16 C23 1.4288(15)
C17 C18 1.4236(14)
C17 C20 1.4377(14)
C18 C19 1.4342(14)
C21 C22 1.5157(15)
C21 C25 1.4874(15)
C21 O1 1.2208(14)
C22 C23 1.3847(16)
C23 C24 1.5077(15)
C24 H24A 0.9800
C24 H24B 0.9800
C24 H24C 0.9800
C25 C26 1.3967(15)
C25 C30 1.3934(15)
C26 H26 0.9500
C26 C27 1.3887(16)
C27 H27 0.9500
C27 C28 1.3959(16)
C28 C29 1.3954(15)
C28 C31 1.5058(15)
C29 H29 0.9500
C29 C30 1.3881(15)
C30 H30 0.9500
C31 H31A 0.9800
C31 H31B 0.9800
C31 H31C 0.9800

loop_
_exptl_oxdiff_crystal_face_indexfrac_h
_exptl_oxdiff_crystal_face_indexfrac_k
_exptl_oxdiff_crystal_face_indexfrac_l
_exptl_oxdiff_crystal_face_x
_exptl_oxdiff_crystal_face_y
_exptl_oxdiff_crystal_face_z
0.0001 -0.9991 -0.9979 0.0165 0.0670 0.0193
-0.0001 0.9991 0.9979 -0.0165 -0.0670 -0.0193
0.0000 -3.9918 4.9928 -0.3292 -0.0329 0.0201
-0.0000 3.9918 -4.9928 0.3292 0.0329 -0.0201
-3.9930 -4.9900 4.9922 -0.2532 -0.0227 0.3133
4.9914 2.9927 -4.9912 0.1725 0.0957 -0.3574
-3.9931 -2.9928 4.9914 -0.1984 -0.0899 0.2874
-4.9913 -1.9966 -0.0005 0.0745 0.0379 0.3762
4.9918 -2.9987 -4.9889 0.0080 0.2972 -0.2798
1.9971 -4.9950 -3.9906 -0.0132 0.3134 -0.0500
-4.9917 1.9996 3.9910 0.0085 -0.2302 0.2991
-2.9954 4.9956 4.9887 -0.0049 -0.3527 0.1137
-2.9952 4.9932 -0.0026 0.2147 -0.1854 0.1455
2.9946 4.9915 -1.9977 0.1473 -0.0834 -0.2622
-2.9946 -4.9915 1.9977 -0.1473 0.0834 0.2622
0.0003 -4.9923 1.0002 -0.1810 0.1344 0.0584
1.9970 -4.9945 -2.9924 -0.0571 0.2799 -0.0564
